data_4021681
loop_
_publ_author_name
'Qi Chen'
'Xiao-Long Qiu'
'Feng-Ling Qing'

_publ_section_title
;
 Indium-Mediated Diastereoselective Allylation of D- and
 L-Glyceraldimines with 4-Bromo-1,1,1-trifluoro-2-butene:
 Highly Stereoselective Synthesis of 4,4,4-Trifluoroisoleucines
 and 4,4,4-Trifluorovaline
;
_journal_name_full 'Journal of Organic Chemistry'
_journal_page_first 3762
_journal_page_last 3767
_journal_paper_doi 10.1021/jo0601157
_journal_volume 71
_journal_year 2006
_chemical_absolute_configuration uk
_chemical_formula_sum 'C17 H18 F3 N O6'
_chemical_formula_weight 389.32
_chemical_name_systematic
; 
 ? 
;
_space_group_IT_number 19
_symmetry_cell_setting orthorhombic
_symmetry_space_group_name_Hall 'P 2ac 2ab'
_symmetry_space_group_name_H-M 'P 21 21 21'
_atom_sites_solution_hydrogens geom
_atom_sites_solution_primary direct
_atom_sites_solution_secondary difmap
_audit_creation_method SHELXL-97
_cell_angle_alpha 90.00
_cell_angle_beta 90.00
_cell_angle_gamma 90.00
_cell_formula_units_Z 4
_cell_length_a 6.5866(7)
_cell_length_b 10.7519(11)
_cell_length_c 25.662(3)
_cell_measurement_reflns_used 2131
_cell_measurement_temperature 293(2)
_cell_measurement_theta_max 42.206
_cell_measurement_theta_min 4.943
_cell_volume 1817.3(3)
_computing_cell_refinement 'Bruker SMART'
_computing_data_collection 'Bruker SMART'
_computing_data_reduction 'Bruker SHELXTL'
_computing_molecular_graphics 'Bruker SHELXTL'
_computing_publication_material 'Bruker SHELXTL'
_computing_structure_refinement 'SHELXL-97 (Sheldrick, 1997)'
_computing_structure_solution 'SHELXS-97 (Sheldrick, 1990)'
_diffrn_ambient_temperature 293(2)
_diffrn_measured_fraction_theta_full 1.000
_diffrn_measured_fraction_theta_max 1.000
_diffrn_measurement_device_type 'CCD area detector'
_diffrn_measurement_method 'phi and omega scans'
_diffrn_radiation_monochromator graphite
_diffrn_radiation_source 'fine-focus sealed tube'
_diffrn_radiation_type MoK\a
_diffrn_radiation_wavelength 0.71073
_diffrn_reflns_av_R_equivalents 0.1205
_diffrn_reflns_av_sigmaI/netI 0.0982
_diffrn_reflns_limit_h_max 8
_diffrn_reflns_limit_h_min -8
_diffrn_reflns_limit_k_max 11
_diffrn_reflns_limit_k_min -13
_diffrn_reflns_limit_l_max 32
_diffrn_reflns_limit_l_min -27
_diffrn_reflns_number 10786
_diffrn_reflns_theta_full 26.99
_diffrn_reflns_theta_max 26.99
_diffrn_reflns_theta_min 1.59
_exptl_absorpt_coefficient_mu 0.127
_exptl_absorpt_correction_T_max 1.00000
_exptl_absorpt_correction_T_min 0.63633
_exptl_absorpt_correction_type empirical
_exptl_crystal_colour colorless
_exptl_crystal_density_diffrn 1.423
_exptl_crystal_density_method 'not measured'
_exptl_crystal_F_000 808
_exptl_crystal_size_max 0.510
_exptl_crystal_size_mid 0.415
_exptl_crystal_size_min 0.107
_refine_diff_density_max 0.219
_refine_diff_density_min -0.227
_refine_diff_density_rms 0.057
_refine_ls_abs_structure_details 'Flack H D (1983), Acta Cryst. A39, 876-881'
_refine_ls_abs_structure_Flack 0.7(10)
_refine_ls_extinction_coef 0.0018(8)
_refine_ls_extinction_expression Fc^*^=kFc[1+0.001xFc^2^\l^3^/sin(2\q)]^-1/4^
_refine_ls_extinction_method SHELXL
_refine_ls_goodness_of_fit_ref 0.830
_refine_ls_hydrogen_treatment mixed
_refine_ls_matrix_type full
_refine_ls_number_parameters 263
_refine_ls_number_reflns 3971
_refine_ls_number_restraints 0
_refine_ls_restrained_S_all 0.830
_refine_ls_R_factor_all 0.0842
_refine_ls_R_factor_gt 0.0510
_refine_ls_shift/su_max 0.001
_refine_ls_shift/su_mean 0.000
_refine_ls_structure_factor_coef Fsqd
_refine_ls_weighting_details 'calc w=1/[\s^2^(Fo^2^)+(0.0402P)^2^+0.0000P] where P=(Fo^2^+2Fc^2^)/3'
_refine_ls_weighting_scheme calc
_refine_ls_wR_factor_gt 0.1079
_refine_ls_wR_factor_ref 0.1185
_reflns_number_gt 2280
_reflns_number_total 3971
_reflns_threshold_expression >2sigma(I)
_cod_data_source_file jo0601157si20060119_052917.cif
_cod_depositor_comments
;
The following automatic conversions were performed:
'_symmetry_cell_setting' value 'Orthorhombic' changed to 'orthorhombic'
according to '/home/saulius/struct/CIF-dictionaries/cif_core.dic'
dictionary named 'cif_core.dic' version 2.4.1 from 2010-06-29.

Automatic conversion script
Id: cif_fix_enum 1527 2010-12-29 10:47:43Z saulius 
;
_cod_database_code 4021681

loop_
_symmetry_equiv_pos_as_xyz
'x, y, z'
'-x+1/2, -y, z+1/2'
'-x, y+1/2, -z+1/2'
'x+1/2, -y+1/2, -z'

loop_
_atom_site_label
_atom_site_type_symbol
_atom_site_fract_x
_atom_site_fract_y
_atom_site_fract_z
_atom_site_U_iso_or_equiv
_atom_site_adp_type
_atom_site_occupancy
_atom_site_symmetry_multiplicity
_atom_site_calc_flag
_atom_site_refinement_flags
F1 F 0.5203(3) 0.71802(17) 0.15402(8) 0.0691(5) Uani 1 1 d .
F2 F 0.3295(3) 0.83133(16) 0.20116(8) 0.0849(7) Uani 1 1 d .
F3 F 0.4436(3) 0.6576(2) 0.23036(7) 0.0826(6) Uani 1 1 d .
N1 N -0.4685(5) 1.3211(2) 0.16069(11) 0.0591(7) Uani 1 1 d .
O1 O 0.1363(3) 0.60470(16) 0.00460(7) 0.0565(6) Uani 1 1 d .
O2 O 0.0796(3) 0.49734(15) 0.07930(6) 0.0489(5) Uani 1 1 d .
O3 O -0.0053(3) 0.81196(14) 0.12540(7) 0.0451(5) Uani 1 1 d .
O4 O 0.2187(4) 0.93794(18) 0.08646(9) 0.0686(7) Uani 1 1 d .
O5 O -0.4012(4) 1.4260(2) 0.15779(11) 0.0972(9) Uani 1 1 d .
O6 O -0.6394(5) 1.2984(2) 0.17310(12) 0.0869(8) Uani 1 1 d .
C1 C -0.0395(5) 0.6550(3) 0.02785(11) 0.0601(9) Uani 1 1 d .
H1A H -0.1617 0.6209 0.0123 0.072 Uiso 1 1 calc R
H1B H -0.0422 0.7449 0.0248 0.072 Uiso 1 1 calc R
C2 C -0.0178(5) 0.6149(2) 0.08421(11) 0.0444(7) Uani 1 1 d .
C3 C 0.1164(5) 0.7024(2) 0.11515(11) 0.0398(7) Uani 1 1 d .
C4 C 0.1871(4) 0.6461(2) 0.16702(9) 0.0397(6) Uani 1 1 d .
H4 H 0.2316 0.5610 0.1594 0.048 Uiso 1 1 calc R
C5 C 0.0218(5) 0.6362(3) 0.20680(11) 0.0606(8) Uani 1 1 d .
H5 H -0.0504 0.7081 0.2147 0.073 Uiso 1 1 calc R
C6 C -0.0279(7) 0.5363(4) 0.23078(14) 0.0918(13) Uani 1 1 d .
H6A H 0.0408 0.4626 0.2239 0.110 Uiso 1 1 calc R
H6B H -0.1327 0.5375 0.2551 0.110 Uiso 1 1 calc R
C7 C 0.3653(5) 0.7127(3) 0.18801(13) 0.0533(8) Uani 1 1 d .
C8 C 0.1681(5) 0.4869(3) 0.02765(10) 0.0511(8) Uani 1 1 d .
C9 C 0.0496(6) 0.3867(3) -0.00123(12) 0.0793(11) Uani 1 1 d .
H9A H -0.0913 0.4093 -0.0025 0.119 Uiso 1 1 calc R
H9B H 0.0643 0.3088 0.0166 0.119 Uiso 1 1 calc R
H9C H 0.1012 0.3790 -0.0361 0.119 Uiso 1 1 calc R
C10 C 0.3900(6) 0.4644(3) 0.03238(13) 0.0784(11) Uani 1 1 d .
H10A H 0.4500 0.4628 -0.0017 0.118 Uiso 1 1 calc R
H10B H 0.4128 0.3861 0.0494 0.118 Uiso 1 1 calc R
H10C H 0.4505 0.5299 0.0525 0.118 Uiso 1 1 calc R
C11 C 0.0627(5) 0.9230(2) 0.10932(11) 0.0436(7) Uani 1 1 d .
C12 C -0.0809(4) 1.0249(2) 0.12332(10) 0.0388(6) Uani 1 1 d .
C13 C -0.0139(5) 1.1457(2) 0.11866(11) 0.0483(7) Uani 1 1 d .
C14 C -0.1396(5) 1.2429(3) 0.13105(12) 0.0510(8) Uani 1 1 d .
C15 C -0.3302(5) 1.2180(2) 0.14760(11) 0.0451(7) Uani 1 1 d .
C16 C -0.4031(5) 1.0983(3) 0.15233(11) 0.0516(7) Uani 1 1 d .
H16 H -0.5352 1.0832 0.1634 0.062 Uiso 1 1 calc R
C17 C -0.2740(4) 1.0018(3) 0.14010(11) 0.0504(7) Uani 1 1 d .
H17 H -0.3189 0.9202 0.1433 0.060 Uiso 1 1 calc R
H2 H -0.154(4) 0.606(2) 0.0995(10) 0.038(7) Uiso 1 1 d .
H3 H 0.231(4) 0.727(2) 0.0959(9) 0.027(6) Uiso 1 1 d .
H13 H 0.118(4) 1.157(2) 0.1073(11) 0.044(8) Uiso 1 1 d .
H14 H -0.091(4) 1.326(3) 0.1285(10) 0.059(9) Uiso 1 1 d .

loop_
_atom_site_aniso_label
_atom_site_aniso_U_11
_atom_site_aniso_U_22
_atom_site_aniso_U_33
_atom_site_aniso_U_23
_atom_site_aniso_U_13
_atom_site_aniso_U_12
F1 0.0637(12) 0.0672(11) 0.0765(12) 0.0021(10) 0.0081(12) -0.0069(9)
F2 0.1060(16) 0.0539(11) 0.0948(15) -0.0386(11) -0.0085(12) -0.0020(11)
F3 0.0932(15) 0.0952(14) 0.0595(11) 0.0076(11) -0.0235(11) -0.0052(12)
N1 0.0686(19) 0.0435(16) 0.0653(17) -0.0091(13) -0.0163(16) 0.0101(14)
O1 0.0929(15) 0.0401(11) 0.0366(10) 0.0079(9) 0.0043(12) -0.0038(11)
O2 0.0824(14) 0.0295(9) 0.0350(10) -0.0009(8) 0.0080(10) -0.0005(10)
O3 0.0587(13) 0.0261(9) 0.0504(11) 0.0017(8) 0.0075(10) 0.0006(9)
O4 0.0804(17) 0.0426(12) 0.0829(16) 0.0057(11) 0.0360(14) -0.0011(11)
O5 0.119(2) 0.0342(13) 0.139(2) -0.0179(15) 0.000(2) 0.0127(13)
O6 0.0749(18) 0.0647(15) 0.121(2) -0.0186(15) -0.0010(17) 0.0171(15)
C1 0.087(2) 0.0411(16) 0.0523(18) 0.0063(14) -0.0200(18) 0.0046(18)
C2 0.056(2) 0.0314(14) 0.0459(16) -0.0006(12) 0.0013(15) -0.0010(13)
C3 0.0510(18) 0.0260(13) 0.0425(16) 0.0007(12) 0.0063(14) 0.0010(12)
C4 0.0499(17) 0.0314(13) 0.0379(15) -0.0013(12) 0.0013(13) 0.0011(12)
C5 0.066(2) 0.069(2) 0.0467(17) 0.0058(16) 0.0090(16) 0.0012(18)
C6 0.111(3) 0.094(3) 0.071(2) 0.027(2) 0.015(2) -0.023(2)
C7 0.060(2) 0.0470(17) 0.0526(19) -0.0059(14) -0.0012(17) 0.0017(15)
C8 0.078(2) 0.0410(16) 0.0345(15) -0.0005(13) 0.0075(14) 0.0002(16)
C9 0.143(3) 0.0489(18) 0.0460(18) -0.0098(15) -0.002(2) -0.016(2)
C10 0.091(3) 0.084(3) 0.060(2) -0.0037(19) 0.013(2) 0.014(2)
C11 0.0552(19) 0.0354(15) 0.0403(15) 0.0014(12) 0.0076(15) -0.0060(13)
C12 0.0549(18) 0.0265(13) 0.0351(13) -0.0014(11) -0.0017(13) -0.0004(12)
C13 0.058(2) 0.0345(15) 0.0522(17) 0.0023(13) 0.0062(16) -0.0059(14)
C14 0.070(2) 0.0285(15) 0.0545(18) -0.0027(13) -0.0040(16) -0.0068(16)
C15 0.066(2) 0.0292(14) 0.0397(15) -0.0080(12) -0.0075(15) 0.0057(14)
C16 0.0578(19) 0.0397(16) 0.0573(17) -0.0085(14) 0.0055(16) -0.0007(14)
C17 0.063(2) 0.0303(14) 0.0583(18) 0.0000(13) 0.0053(15) -0.0032(15)

loop_
_atom_type_symbol
_atom_type_description
_atom_type_scat_dispersion_real
_atom_type_scat_dispersion_imag
_atom_type_scat_source
C C 0.0033 0.0016 'International Tables Vol C Tables 4.2.6.8 and 6.1.1.4'
H H 0.0000 0.0000 'International Tables Vol C Tables 4.2.6.8 and 6.1.1.4'
N N 0.0061 0.0033 'International Tables Vol C Tables 4.2.6.8 and 6.1.1.4'
O O 0.0106 0.0060 'International Tables Vol C Tables 4.2.6.8 and 6.1.1.4'
F F 0.0171 0.0103 'International Tables Vol C Tables 4.2.6.8 and 6.1.1.4'

loop_
_geom_angle_atom_site_label_1
_geom_angle_atom_site_label_2
_geom_angle_atom_site_label_3
_geom_angle
O6 N1 O5 123.4(3)
O6 N1 C15 119.3(3)
O5 N1 C15 117.3(3)
C1 O1 C8 106.7(2)
C2 O2 C8 109.3(2)
C11 O3 C3 118.9(2)
O1 C1 C2 102.5(2)
O1 C1 H1A 111.3
C2 C1 H1A 111.3
O1 C1 H1B 111.3
C2 C1 H1B 111.3
H1A C1 H1B 109.2
O2 C2 C3 109.6(2)
O2 C2 C1 102.2(2)
C3 C2 C1 112.2(2)
O2 C2 H2 111.3(14)
C3 C2 H2 112.3(15)
C1 C2 H2 108.8(15)
O3 C3 C2 106.1(2)
O3 C3 C4 109.3(2)
C2 C3 C4 112.7(2)
O3 C3 H3 108.1(13)
C2 C3 H3 111.5(14)
C4 C3 H3 108.9(14)
C7 C4 C5 111.3(2)
C7 C4 C3 111.5(2)
C5 C4 C3 113.5(2)
C7 C4 H4 106.7
C5 C4 H4 106.7
C3 C4 H4 106.7
C6 C5 C4 125.0(3)
C6 C5 H5 117.5
C4 C5 H5 117.5
C5 C6 H6A 120.0
C5 C6 H6B 120.0
H6A C6 H6B 120.0
F3 C7 F2 106.5(2)
F3 C7 F1 104.7(2)
F2 C7 F1 104.8(3)
F3 C7 C4 112.8(3)
F2 C7 C4 114.4(3)
F1 C7 C4 112.8(2)
O1 C8 O2 104.7(2)
O1 C8 C10 109.0(3)
O2 C8 C10 109.4(2)
O1 C8 C9 110.7(2)
O2 C8 C9 107.1(2)
C10 C8 C9 115.4(3)
C8 C9 H9A 109.5
C8 C9 H9B 109.5
H9A C9 H9B 109.5
C8 C9 H9C 109.5
H9A C9 H9C 109.5
H9B C9 H9C 109.5
C8 C10 H10A 109.5
C8 C10 H10B 109.5
H10A C10 H10B 109.5
C8 C10 H10C 109.5
H10A C10 H10C 109.5
H10B C10 H10C 109.5
O4 C11 O3 123.9(3)
O4 C11 C12 124.4(2)
O3 C11 C12 111.6(2)
C17 C12 C13 119.8(3)
C17 C12 C11 122.2(2)
C13 C12 C11 117.9(3)
C14 C13 C12 120.4(3)
C14 C13 H13 122.9(16)
C12 C13 H13 116.7(16)
C15 C14 C13 118.9(3)
C15 C14 H14 121.3(18)
C13 C14 H14 119.8(18)
C14 C15 C16 122.4(3)
C14 C15 N1 119.8(3)
C16 C15 N1 117.8(3)
C17 C16 C15 117.9(3)
C17 C16 H16 121.0
C15 C16 H16 121.0
C12 C17 C16 120.6(3)
C12 C17 H17 119.7
C16 C17 H17 119.7

loop_
_geom_bond_atom_site_label_1
_geom_bond_atom_site_label_2
_geom_bond_distance
F1 C7 1.344(4)
F2 C7 1.341(3)
F3 C7 1.340(4)
N1 O6 1.195(3)
N1 O5 1.215(3)
N1 C15 1.473(4)
O1 C1 1.411(4)
O1 C8 1.414(3)
O2 C2 1.423(3)
O2 C8 1.452(3)
O3 C11 1.341(3)
O3 C3 1.449(3)
O4 C11 1.194(3)
C1 C2 1.516(4)
C1 H1A 0.9700
C1 H1B 0.9700
C2 C3 1.516(4)
C2 H2 0.98(3)
C3 C4 1.535(4)
C3 H3 0.94(2)
C4 C7 1.477(4)
C4 C5 1.496(4)
C4 H4 0.9800
C5 C6 1.280(4)
C5 H5 0.9300
C6 H6A 0.9300
C6 H6B 0.9300
C8 C10 1.486(5)
C8 C9 1.522(4)
C9 H9A 0.9600
C9 H9B 0.9600
C9 H9C 0.9600
C10 H10A 0.9600
C10 H10B 0.9600
C10 H10C 0.9600
C11 C12 1.491(4)
C12 C17 1.366(4)
C12 C13 1.376(4)
C13 C14 1.371(4)
C13 H13 0.93(3)
C14 C15 1.352(4)
C14 H14 0.95(3)
C15 C16 1.379(4)
C16 C17 1.377(4)
C16 H16 0.9300
C17 H17 0.9300

loop_
_geom_torsion_atom_site_label_1
_geom_torsion_atom_site_label_2
_geom_torsion_atom_site_label_3
_geom_torsion_atom_site_label_4
_geom_torsion
C8 O1 C1 C2 38.6(3)
C8 O2 C2 C3 -101.8(3)
C8 O2 C2 C1 17.4(3)
O1 C1 C2 O2 -33.7(3)
O1 C1 C2 C3 83.6(3)
C11 O3 C3 C2 -122.6(2)
C11 O3 C3 C4 115.6(3)
O2 C2 C3 O3 -171.3(2)
C1 C2 C3 O3 76.0(3)
O2 C2 C3 C4 -51.6(3)
C1 C2 C3 C4 -164.4(3)
O3 C3 C4 C7 -80.7(3)
C2 C3 C4 C7 161.6(2)
O3 C3 C4 C5 46.0(3)
C2 C3 C4 C5 -71.7(3)
C7 C4 C5 C6 -107.2(4)
C3 C4 C5 C6 126.0(4)
C5 C4 C7 F3 58.7(3)
C3 C4 C7 F3 -173.4(2)
C5 C4 C7 F2 -63.2(3)
C3 C4 C7 F2 64.7(3)
C5 C4 C7 F1 177.1(2)
C3 C4 C7 F1 -55.0(3)
C1 O1 C8 O2 -28.0(3)
C1 O1 C8 C10 -145.0(2)
C1 O1 C8 C9 87.1(3)
C2 O2 C8 O1 5.2(3)
C2 O2 C8 C10 121.9(3)
C2 O2 C8 C9 -112.3(3)
C3 O3 C11 O4 0.5(4)
C3 O3 C11 C12 -179.8(2)
O4 C11 C12 C17 166.8(3)
O3 C11 C12 C17 -12.9(4)
O4 C11 C12 C13 -12.8(4)
O3 C11 C12 C13 167.4(2)
C17 C12 C13 C14 0.4(4)
C11 C12 C13 C14 -179.9(3)
C12 C13 C14 C15 -0.4(4)
C13 C14 C15 C16 -0.2(4)
C13 C14 C15 N1 -179.5(3)
O6 N1 C15 C14 176.8(3)
O5 N1 C15 C14 -2.7(4)
O6 N1 C15 C16 -2.5(4)
O5 N1 C15 C16 178.0(3)
C14 C15 C16 C17 0.7(4)
N1 C15 C16 C17 180.0(3)
C13 C12 C17 C16 0.2(4)
C11 C12 C17 C16 -179.5(3)
C15 C16 C17 C12 -0.7(4)

loop_
_cod_related_entry_id
_cod_related_entry_database
_cod_related_entry_code
1 ChemSpider 9864356
